data_7218176
loop_
_publ_author_name
'Gholivand, K.'
'Gholami, A.'
'Tizhoush, S. K.'
'Schenk, K. J.'
'Fadaei, F.'
'Bahrami, A.'

_publ_section_title
;
 Steric and electronic control over the structural diversity of
 N-(n-pyridinyl) diphenylphosphinic amides (n = 2 and 4) as difunctional
 ligands in triphenyltin(iv) adducts
;
_journal_issue 84
_journal_name_full 'RSC Adv.'
_journal_page_first 44509
_journal_paper_doi 10.1039/C4RA06212D
_journal_volume 4
_journal_year 2014
_chemical_formula_moiety 'C35 H30 Cl N2 O P Sn, C17 H15 N2 O P'
_chemical_formula_sum 'C52 H45 Cl N4 O2 P2 Sn'
_chemical_formula_weight 974.00
_chemical_name_systematic
;
 [N-(4-pyridinyle)diphenylephosphinic amide-kappa-N chlorotriphenyltin(IV)].
 N-(4-pyridinyle)diphenylephosphinic amide
;
_space_group_IT_number 2
_symmetry_cell_setting triclinic
_symmetry_space_group_name_Hall '-P 1'
_symmetry_space_group_name_H-M 'P -1'
_atom_sites_solution_hydrogens geom
_atom_sites_solution_primary direct
_atom_sites_solution_secondary difmap
_cell_angle_alpha 82.955(5)
_cell_angle_beta 81.181(5)
_cell_angle_gamma 74.541(5)
_cell_formula_units_Z 2
_cell_length_a 9.9181(6)
_cell_length_b 14.7686(9)
_cell_length_c 16.9564(10)
_cell_measurement_reflns_used 64411
_cell_measurement_temperature 292(2)
_cell_measurement_theta_max 29.70
_cell_measurement_theta_min 1.44
_cell_volume 2356.8(3)
_computing_cell_refinement 'X_Area, 1.36 (Stoe, 2006)'
_computing_data_collection 'X_Area, 1.36 (Stoe, 2006)'
_computing_data_reduction 'X_Area, 1.36 (Stoe, 2006)'
_computing_molecular_graphics 'Bruker SHELXTL, (Bruker, 1996)'
_computing_publication_material 'Bruker SHELXTL, PLATON (Spek, 2001)'
_computing_structure_refinement 'SHELXL-97 (Sheldrick, 1997)'
_computing_structure_solution 'DIRDIF, Release 2008.3 (2008)'
_diffrn_ambient_temperature 292
_diffrn_detector 'image plate (34 cm diameter)'
_diffrn_detector_area_resol_mean 6.67
_diffrn_detector_type STOE
_diffrn_measured_fraction_theta_full 0.984
_diffrn_measured_fraction_theta_max 0.984
_diffrn_measurement_details ' 397 frames, detector distance = 100 mm'
_diffrn_measurement_device '2-circle goniometer'
_diffrn_measurement_device_type 'STOE IPDS 2'
_diffrn_measurement_method 'rotation method'
_diffrn_radiation_collimation '0.5 mm diameter, multiple pinhole'
_diffrn_radiation_monochromator 'plane graphite'
_diffrn_radiation_polarisn_norm 0
_diffrn_radiation_type 'Mo K\a'
_diffrn_radiation_wavelength 0.71073
_diffrn_reflns_av_R_equivalents 0.0480
_diffrn_reflns_av_sigmaI/netI 0.0317
_diffrn_reflns_limit_h_max 13
_diffrn_reflns_limit_h_min -12
_diffrn_reflns_limit_k_max 20
_diffrn_reflns_limit_k_min -20
_diffrn_reflns_limit_l_max 23
_diffrn_reflns_limit_l_min -23
_diffrn_reflns_number 46955
_diffrn_reflns_theta_full 29.31
_diffrn_reflns_theta_max 29.31
_diffrn_reflns_theta_min 1.80
_diffrn_source 'sealed X-ray tube, 12 x 0.4 mm long-fine focus'
_diffrn_source_current 43
_diffrn_source_power 2.365
_diffrn_source_voltage 55
_diffrn_standards_decay_% 0
_diffrn_standards_interval_count 0
_diffrn_standards_interval_time 0
_diffrn_standards_number 0
_exptl_absorpt_coefficient_mu 0.71
_exptl_absorpt_correction_T_max 0.9079
_exptl_absorpt_correction_T_min 0.7211
_exptl_absorpt_correction_type integration
_exptl_absorpt_process_details 'Stoe XRed32 1.31, Stoe (2005)'
_exptl_crystal_colour colourless
_exptl_crystal_density_diffrn 1.372
_exptl_crystal_density_method 'not measured'
_exptl_crystal_description platelet
_exptl_crystal_F_000 996
_exptl_crystal_size_max 0.500
_exptl_crystal_size_mid 0.347
_exptl_crystal_size_min 0.150
_refine_diff_density_max 0.818
_refine_diff_density_min -1.264
_refine_diff_density_rms 0.095
_refine_ls_extinction_coef 0.0199(11)
_refine_ls_extinction_expression Fc^*^=kFc[1+0.001xFc^2^\l^3^/sin(2\q)]^-1/4^
_refine_ls_extinction_method SHELXL
_refine_ls_goodness_of_fit_ref 1.048
_refine_ls_hydrogen_treatment mixed
_refine_ls_matrix_type full
_refine_ls_number_parameters 568
_refine_ls_number_reflns 12706
_refine_ls_number_restraints 0
_refine_ls_restrained_S_all 1.048
_refine_ls_R_factor_all 0.0699
_refine_ls_R_factor_gt 0.0491
_refine_ls_shift/su_max 0.000
_refine_ls_shift/su_mean 0.000
_refine_ls_structure_factor_coef Fsqd
_refine_ls_weighting_details 'calc w=1/[\s^2^(Fo^2^)+(0.0832P)^2^+1.0906P] where P=(Fo^2^+2Fc^2^)/3'
_refine_ls_weighting_scheme calc
_refine_ls_wR_factor_gt 0.1275
_refine_ls_wR_factor_ref 0.1557
_reflns_number_gt 9504
_reflns_number_total 12706
_reflns_threshold_expression >2\s(I)
_cod_data_source_file c4ra06212d2.cif
_cod_data_source_block MrSOSO
_cod_original_cell_volume 2356.8(2)
_cod_database_code 7218176

loop_
_symmetry_equiv_pos_as_xyz
'x, y, z'
'-x, -y, -z'

loop_
_atom_site_label
_atom_site_type_symbol
_atom_site_fract_x
_atom_site_fract_y
_atom_site_fract_z
_atom_site_U_iso_or_equiv
_atom_site_adp_type
_atom_site_occupancy
_atom_site_symmetry_multiplicity
_atom_site_calc_flag
_atom_site_refinement_flags
Sn1 Sn 0.18125(2) 0.296389(15) 0.172924(12) 0.05365(10) Uani 1 1 d .
Cl1 Cl 0.11155(11) 0.32029(8) 0.31860(5) 0.0745(3) Uani 1 1 d .
P1 P 0.42950(8) 0.29609(6) -0.29084(5) 0.05275(19) Uani 1 1 d .
P2 P 0.97644(8) 0.17301(6) 0.71086(5) 0.05103(18) Uani 1 1 d .
O1 O 0.5692(3) 0.24943(19) -0.26488(15) 0.0673(6) Uani 1 1 d .
O2 O 1.1133(3) 0.16743(19) 0.73873(17) 0.0698(6) Uani 1 1 d .
N1 N 0.2396(3) 0.2835(2) 0.02210(15) 0.0568(6) Uani 1 1 d .
N2 N 0.2935(3) 0.2742(3) -0.22740(16) 0.0628(7) Uani 1 1 d .
H22 H 0.248(4) 0.239(3) -0.242(3) 0.072(12) Uiso 1 1 d .
N3 N 0.7839(6) 0.0028(3) 0.9859(3) 0.0979(13) Uani 1 1 d .
N4 N 0.8402(3) 0.1878(2) 0.78234(17) 0.0565(6) Uani 1 1 d .
H44 H 0.766(4) 0.222(3) 0.767(2) 0.053(9) Uiso 1 1 d .
C1 C 0.4043(3) 0.4219(3) -0.3054(2) 0.0593(7) Uani 1 1 d .
C2 C 0.2755(4) 0.4869(3) -0.2941(3) 0.0751(10) Uani 1 1 d .
H2 H 0.1941 0.4661 -0.2776 0.090 Uiso 1 1 calc R
C3 C 0.2663(6) 0.5826(4) -0.3071(3) 0.0911(14) Uani 1 1 d .
H3 H 0.1789 0.6259 -0.3002 0.109 Uiso 1 1 calc R
C4 C 0.3851(7) 0.6132(4) -0.3301(4) 0.1034(16) Uani 1 1 d .
H4 H 0.3789 0.6775 -0.3392 0.124 Uiso 1 1 calc R
C5 C 0.5129(6) 0.5503(4) -0.3398(5) 0.115(2) Uani 1 1 d .
H5 H 0.5939 0.5718 -0.3549 0.138 Uiso 1 1 calc R
C6 C 0.5232(5) 0.4554(3) -0.3276(3) 0.0890(13) Uani 1 1 d .
H6 H 0.6114 0.4130 -0.3343 0.107 Uiso 1 1 calc R
C7 C 0.4027(4) 0.2545(3) -0.38069(19) 0.0582(7) Uani 1 1 d .
C8 C 0.2967(5) 0.3030(3) -0.4257(2) 0.0804(11) Uani 1 1 d .
H8 H 0.2384 0.3603 -0.4104 0.097 Uiso 1 1 calc R
C9 C 0.2770(7) 0.2669(5) -0.4930(3) 0.1044(17) Uani 1 1 d .
H9 H 0.2061 0.2999 -0.5234 0.125 Uiso 1 1 calc R
C10 C 0.3635(8) 0.1813(5) -0.5150(3) 0.115(2) Uani 1 1 d .
H10 H 0.3498 0.1566 -0.5601 0.138 Uiso 1 1 calc R
C11 C 0.4651(7) 0.1343(5) -0.4727(4) 0.119(2) Uani 1 1 d .
H11 H 0.5227 0.0771 -0.4888 0.143 Uiso 1 1 calc R
C12 C 0.4875(6) 0.1696(4) -0.4035(3) 0.0979(15) Uani 1 1 d .
H12 H 0.5589 0.1358 -0.3737 0.118 Uiso 1 1 calc R
C16 C 0.2299(4) 0.4294(2) 0.1470(2) 0.0600(7) Uani 1 1 d .
C17 C 0.1321(6) 0.5128(3) 0.1323(3) 0.0973(15) Uani 1 1 d .
H17 H 0.0380 0.5132 0.1330 0.117 Uiso 1 1 calc R
C18 C 0.1744(8) 0.5983(4) 0.1162(4) 0.113(2) Uani 1 1 d .
H18 H 0.1077 0.6547 0.1067 0.136 Uiso 1 1 calc R
C19 C 0.3084(9) 0.5984(4) 0.1145(4) 0.1136(19) Uani 1 1 d .
H19 H 0.3350 0.6549 0.1040 0.136 Uiso 1 1 calc R
C20 C 0.4067(8) 0.5168(4) 0.1279(5) 0.126(2) Uani 1 1 d .
H20 H 0.5009 0.5171 0.1255 0.151 Uiso 1 1 calc R
C21 C 0.3669(6) 0.4335(3) 0.1450(4) 0.0946(15) Uani 1 1 d .
H21 H 0.4351 0.3782 0.1555 0.113 Uiso 1 1 calc R
C22 C 0.3501(3) 0.1756(2) 0.19485(19) 0.0542(7) Uani 1 1 d .
C23 C 0.3851(5) 0.0986(3) 0.1518(3) 0.0762(10) Uani 1 1 d .
H23 H 0.3358 0.0983 0.1094 0.091 Uiso 1 1 calc R
C24 C 0.4939(5) 0.0202(3) 0.1704(3) 0.0915(14) Uani 1 1 d .
H24 H 0.5171 -0.0313 0.1399 0.110 Uiso 1 1 calc R
C25 C 0.5662(4) 0.0186(3) 0.2329(3) 0.0848(12) Uani 1 1 d .
H25 H 0.6381 -0.0338 0.2454 0.102 Uiso 1 1 calc R
C26 C 0.5320(4) 0.0954(4) 0.2774(3) 0.0830(12) Uani 1 1 d .
H26 H 0.5802 0.0947 0.3204 0.100 Uiso 1 1 calc R
C27 C 0.4259(4) 0.1734(3) 0.2581(2) 0.0704(9) Uani 1 1 d .
H27 H 0.4047 0.2254 0.2878 0.085 Uiso 1 1 calc R
C28 C -0.0158(3) 0.2760(3) 0.1552(2) 0.0615(8) Uani 1 1 d .
C29 C -0.1037(5) 0.3365(5) 0.1052(3) 0.1010(17) Uani 1 1 d .
H29 H -0.0795 0.3899 0.0785 0.121 Uiso 1 1 calc R
C30 C -0.2302(6) 0.3163(7) 0.0954(4) 0.129(3) Uani 1 1 d .
H30 H -0.2915 0.3576 0.0630 0.155 Uiso 1 1 calc R
C31 C -0.2642(6) 0.2365(6) 0.1330(4) 0.122(2) Uani 1 1 d .
H31 H -0.3471 0.2229 0.1248 0.146 Uiso 1 1 calc R
C32 C -0.1796(5) 0.1787(5) 0.1808(5) 0.115(2) Uani 1 1 d .
H32 H -0.2038 0.1249 0.2065 0.138 Uiso 1 1 calc R
C33 C -0.0547(4) 0.1978(3) 0.1930(3) 0.0818(11) Uani 1 1 d .
H33 H 0.0033 0.1568 0.2272 0.098 Uiso 1 1 calc R
C45 C 0.1837(4) 0.2293(3) -0.0136(2) 0.0640(8) Uani 1 1 d .
H45 H 0.1301 0.1927 0.0186 0.077 Uiso 1 1 calc R
C46 C 0.2000(4) 0.2240(3) -0.0949(2) 0.0615(8) Uani 1 1 d .
H46 H 0.1587 0.1844 -0.1162 0.074 Uiso 1 1 calc R
C47 C 0.2776(3) 0.2773(2) -0.14465(18) 0.0524(6) Uani 1 1 d .
C48 C 0.3387(5) 0.3327(3) -0.1084(2) 0.0766(11) Uani 1 1 d .
H48 H 0.3945 0.3688 -0.1392 0.092 Uiso 1 1 calc R
C49 C 0.3161(4) 0.3339(3) -0.0264(2) 0.0724(10) Uani 1 1 d .
H49 H 0.3569 0.3725 -0.0034 0.087 Uiso 1 1 calc R
C51 C 0.9225(4) 0.2737(2) 0.6411(2) 0.0588(7) Uani 1 1 d .
C52 C 0.9323(5) 0.3604(3) 0.6583(3) 0.0788(11) Uani 1 1 d .
H52 H 0.9620 0.3665 0.7064 0.095 Uiso 1 1 calc R
C53 C 0.8981(6) 0.4381(3) 0.6043(5) 0.1063(19) Uani 1 1 d .
H53 H 0.9056 0.4964 0.6157 0.128 Uiso 1 1 calc R
C54 C 0.8538(7) 0.4295(4) 0.5350(4) 0.120(2) Uani 1 1 d .
H54 H 0.8327 0.4820 0.4983 0.144 Uiso 1 1 calc R
C55 C 0.8395(8) 0.3448(5) 0.5178(3) 0.130(3) Uani 1 1 d .
H55 H 0.8064 0.3401 0.4704 0.156 Uiso 1 1 calc R
C56 C 0.8744(6) 0.2658(3) 0.5711(3) 0.0940(15) Uani 1 1 d .
H56 H 0.8653 0.2079 0.5596 0.113 Uiso 1 1 calc R
C61 C 0.6828(6) 0.0769(4) 0.9647(3) 0.0913(14) Uani 1 1 d .
H61 H 0.5964 0.0874 0.9970 0.110 Uiso 1 1 calc R
C62 C 0.6964(5) 0.1394(3) 0.8982(2) 0.0716(9) Uani 1 1 d .
H62 H 0.6208 0.1893 0.8861 0.086 Uiso 1 1 calc R
C63 C 0.8250(4) 0.1261(2) 0.85007(19) 0.0585(7) Uani 1 1 d .
C64 C 0.9332(5) 0.0498(3) 0.8716(2) 0.0708(9) Uani 1 1 d .
H64 H 1.0222 0.0388 0.8419 0.085 Uiso 1 1 calc R
C65 C 0.9049(6) -0.0093(3) 0.9383(3) 0.0868(13) Uani 1 1 d .
H65 H 0.9768 -0.0618 0.9507 0.104 Uiso 1 1 calc R
C71 C 0.9822(4) 0.0680(2) 0.6653(2) 0.0569(7) Uani 1 1 d .
C72 C 0.8607(5) 0.0352(3) 0.6713(2) 0.0697(9) Uani 1 1 d .
H72 H 0.7762 0.0679 0.6982 0.084 Uiso 1 1 calc R
C73 C 0.8674(6) -0.0462(4) 0.6369(3) 0.0924(14) Uani 1 1 d .
H73 H 0.7871 -0.0687 0.6414 0.111 Uiso 1 1 calc R
C74 C 0.9896(8) -0.0938(4) 0.5966(3) 0.1066(18) Uani 1 1 d .
H74 H 0.9921 -0.1482 0.5735 0.128 Uiso 1 1 calc R
C75 C 1.1089(7) -0.0628(4) 0.5897(3) 0.1018(16) Uani 1 1 d .
H75 H 1.1920 -0.0960 0.5619 0.122 Uiso 1 1 calc R
C76 C 1.1070(5) 0.0192(3) 0.6244(3) 0.0781(11) Uani 1 1 d .
H76 H 1.1883 0.0404 0.6199 0.094 Uiso 1 1 calc R

loop_
_atom_site_aniso_label
_atom_site_aniso_U_11
_atom_site_aniso_U_22
_atom_site_aniso_U_33
_atom_site_aniso_U_23
_atom_site_aniso_U_13
_atom_site_aniso_U_12
Sn1 0.04851(13) 0.06351(15) 0.05037(14) -0.00355(9) -0.00986(9) -0.01520(9)
Cl1 0.0727(5) 0.1018(7) 0.0491(4) -0.0143(4) -0.0077(4) -0.0190(5)
P1 0.0457(4) 0.0726(5) 0.0432(4) -0.0040(3) -0.0086(3) -0.0192(3)
P2 0.0488(4) 0.0539(4) 0.0548(4) -0.0053(3) -0.0146(3) -0.0158(3)
O1 0.0543(12) 0.0855(17) 0.0643(14) 0.0029(12) -0.0190(11) -0.0194(12)
O2 0.0584(13) 0.0830(16) 0.0796(16) -0.0090(13) -0.0241(12) -0.0283(12)
N1 0.0613(15) 0.0704(16) 0.0431(12) -0.0047(11) -0.0071(11) -0.0241(13)
N2 0.0635(16) 0.097(2) 0.0419(12) -0.0097(13) -0.0082(12) -0.0412(16)
N3 0.149(4) 0.083(3) 0.070(2) 0.0149(19) -0.024(3) -0.046(3)
N4 0.0566(15) 0.0558(14) 0.0549(14) 0.0022(11) -0.0104(12) -0.0116(12)
C1 0.0504(16) 0.075(2) 0.0533(17) -0.0090(15) -0.0055(13) -0.0156(15)
C2 0.0571(19) 0.091(3) 0.074(2) -0.018(2) -0.0050(17) -0.0098(18)
C3 0.084(3) 0.083(3) 0.093(3) -0.023(2) -0.013(3) 0.008(2)
C4 0.114(4) 0.075(3) 0.120(4) -0.013(3) -0.018(3) -0.017(3)
C5 0.087(3) 0.078(3) 0.177(6) -0.005(3) 0.002(4) -0.027(3)
C6 0.059(2) 0.075(2) 0.128(4) 0.001(2) 0.001(2) -0.0189(19)
C7 0.0543(16) 0.078(2) 0.0442(15) -0.0079(14) -0.0029(13) -0.0208(15)
C8 0.084(3) 0.101(3) 0.057(2) -0.0097(19) -0.0251(19) -0.013(2)
C9 0.116(4) 0.154(5) 0.057(2) -0.010(3) -0.033(3) -0.047(4)
C10 0.140(5) 0.169(6) 0.063(3) -0.041(3) -0.005(3) -0.076(5)
C11 0.128(5) 0.129(5) 0.111(4) -0.068(4) -0.011(4) -0.027(4)
C12 0.098(3) 0.100(3) 0.094(3) -0.032(3) -0.029(3) -0.004(3)
C16 0.073(2) 0.0578(17) 0.0522(16) -0.0072(13) -0.0106(15) -0.0185(15)
C17 0.091(3) 0.074(3) 0.112(4) 0.010(3) -0.012(3) -0.003(2)
C18 0.146(6) 0.062(3) 0.112(4) 0.007(3) -0.015(4) -0.001(3)
C19 0.158(6) 0.077(3) 0.120(5) -0.009(3) -0.027(4) -0.050(4)
C20 0.140(5) 0.091(4) 0.178(7) -0.008(4) -0.059(5) -0.061(4)
C21 0.095(3) 0.071(2) 0.134(4) -0.011(3) -0.044(3) -0.033(2)
C22 0.0476(15) 0.0614(17) 0.0526(16) 0.0018(13) -0.0079(12) -0.0141(13)
C23 0.074(2) 0.072(2) 0.083(3) -0.0119(19) -0.024(2) -0.0099(19)
C24 0.085(3) 0.070(2) 0.116(4) -0.019(2) -0.025(3) -0.001(2)
C25 0.061(2) 0.083(3) 0.100(3) 0.011(2) -0.016(2) -0.0040(19)
C26 0.062(2) 0.105(3) 0.077(3) 0.000(2) -0.024(2) -0.007(2)
C27 0.0587(19) 0.086(2) 0.066(2) -0.0067(18) -0.0170(17) -0.0126(18)
C28 0.0478(15) 0.090(2) 0.0502(16) -0.0120(16) -0.0046(13) -0.0212(16)
C29 0.065(2) 0.159(5) 0.075(3) 0.024(3) -0.024(2) -0.028(3)
C30 0.068(3) 0.237(8) 0.083(3) 0.010(4) -0.028(3) -0.041(4)
C31 0.063(3) 0.206(7) 0.117(5) -0.043(5) -0.007(3) -0.057(4)
C32 0.066(3) 0.119(4) 0.172(6) -0.030(4) -0.003(3) -0.045(3)
C33 0.060(2) 0.091(3) 0.097(3) -0.007(2) -0.006(2) -0.027(2)
C45 0.083(2) 0.068(2) 0.0482(16) -0.0055(14) -0.0005(16) -0.0371(18)
C46 0.072(2) 0.073(2) 0.0505(16) -0.0068(14) -0.0077(15) -0.0356(17)
C47 0.0485(14) 0.0725(19) 0.0429(14) -0.0065(13) -0.0069(12) -0.0253(14)
C48 0.088(3) 0.116(3) 0.0485(17) -0.0132(19) 0.0003(17) -0.066(3)
C49 0.076(2) 0.110(3) 0.0496(17) -0.0171(18) -0.0053(16) -0.053(2)
C51 0.0563(17) 0.0599(18) 0.0567(17) -0.0024(14) -0.0018(14) -0.0129(14)
C52 0.076(2) 0.060(2) 0.101(3) -0.003(2) -0.002(2) -0.0236(18)
C53 0.091(3) 0.064(3) 0.149(6) 0.012(3) 0.017(4) -0.021(2)
C54 0.126(5) 0.092(4) 0.101(4) 0.039(3) 0.018(4) 0.003(3)
C55 0.187(7) 0.105(4) 0.064(3) 0.013(3) -0.019(3) 0.014(4)
C56 0.136(4) 0.076(3) 0.058(2) 0.0006(19) -0.022(2) -0.004(3)
C61 0.121(4) 0.088(3) 0.069(2) 0.001(2) 0.004(3) -0.044(3)
C62 0.088(3) 0.068(2) 0.060(2) -0.0020(16) -0.0060(19) -0.0257(19)
C63 0.074(2) 0.0564(17) 0.0500(16) -0.0006(13) -0.0178(15) -0.0220(15)
C64 0.084(2) 0.066(2) 0.068(2) 0.0044(16) -0.0280(19) -0.0217(18)
C65 0.121(4) 0.072(2) 0.076(3) 0.012(2) -0.041(3) -0.031(3)
C71 0.0582(17) 0.0583(17) 0.0566(17) -0.0051(13) -0.0167(14) -0.0134(14)
C72 0.075(2) 0.076(2) 0.069(2) -0.0112(18) -0.0153(18) -0.0320(19)
C73 0.129(4) 0.093(3) 0.078(3) -0.019(2) -0.018(3) -0.059(3)
C74 0.171(6) 0.079(3) 0.084(3) -0.024(2) -0.009(4) -0.052(4)
C75 0.120(4) 0.079(3) 0.093(3) -0.031(3) 0.004(3) -0.002(3)
C76 0.074(2) 0.076(2) 0.081(3) -0.016(2) -0.007(2) -0.0100(19)

loop_
_atom_type_symbol
_atom_type_description
_atom_type_scat_dispersion_real
_atom_type_scat_dispersion_imag
_atom_type_scat_source
C C 0.0033 0.0016 'International Tables Vol C Tables 4.2.6.8 and 6.1.1.4'
H H 0.0000 0.0000 'International Tables Vol C Tables 4.2.6.8 and 6.1.1.4'
Cl Cl 0.1484 0.1585 'International Tables Vol C Tables 4.2.6.8 and 6.1.1.4'
N N 0.0061 0.0033 'International Tables Vol C Tables 4.2.6.8 and 6.1.1.4'
O O 0.0106 0.0060 'International Tables Vol C Tables 4.2.6.8 and 6.1.1.4'
P P 0.1023 0.0942 'International Tables Vol C Tables 4.2.6.8 and 6.1.1.4'
Sn Sn -0.6537 1.4246 'International Tables Vol C Tables 4.2.6.8 and 6.1.1.4'

loop_
_exptl_crystal_face_index_h
_exptl_crystal_face_index_k
_exptl_crystal_face_index_l
_exptl_crystal_face_perp_dist
0 0 1 0.1160
0 0 -1 0.0220
0 1 0 0.1760
0 -1 0 0.2190
-1 -1 0 0.2380
4 -1 -3 0.2230

loop_
_geom_angle_atom_site_label_1
_geom_angle_atom_site_label_2
_geom_angle_atom_site_label_3
_geom_angle
C28 Sn1 C16 122.28(15)
C28 Sn1 C22 118.87(14)
C16 Sn1 C22 117.71(13)
C28 Sn1 Cl1 94.72(9)
C16 Sn1 Cl1 92.54(9)
C22 Sn1 Cl1 93.34(9)
C28 Sn1 N1 83.78(11)
C16 Sn1 N1 85.01(11)
C22 Sn1 N1 90.80(11)
Cl1 Sn1 N1 175.82(7)
O1 P1 N2 114.26(15)
O1 P1 C7 113.07(16)
N2 P1 C7 101.33(15)
O1 P1 C1 110.95(16)
N2 P1 C1 107.66(17)
C7 P1 C1 109.01(16)
O2 P2 N4 114.41(16)
O2 P2 C71 111.09(15)
N4 P2 C71 106.99(16)
O2 P2 C51 113.05(16)
N4 P2 C51 101.93(15)
C71 P2 C51 108.80(16)
C49 N1 C45 115.7(3)
C49 N1 Sn1 123.9(2)
C45 N1 Sn1 120.3(2)
C47 N2 P1 125.2(2)
C47 N2 H22 113(3)
P1 N2 H22 117(3)
C65 N3 C61 115.5(4)
C63 N4 P2 125.7(3)
C63 N4 H44 116(3)
P2 N4 H44 114(3)
C2 C1 C6 118.0(4)
C2 C1 P1 124.7(3)
C6 C1 P1 117.3(3)
C1 C2 C3 120.7(4)
C1 C2 H2 119.7
C3 C2 H2 119.7
C4 C3 C2 119.8(4)
C4 C3 H3 120.1
C2 C3 H3 120.1
C5 C4 C3 120.3(5)
C5 C4 H4 119.8
C3 C4 H4 119.8
C4 C5 C6 120.4(5)
C4 C5 H5 119.8
C6 C5 H5 119.8
C5 C6 C1 120.8(4)
C5 C6 H6 119.6
C1 C6 H6 119.6
C12 C7 C8 119.3(4)
C12 C7 P1 118.4(3)
C8 C7 P1 122.3(3)
C9 C8 C7 120.4(5)
C9 C8 H8 119.8
C7 C8 H8 119.8
C8 C9 C10 119.4(5)
C8 C9 H9 120.3
C10 C9 H9 120.3
C11 C10 C9 120.8(5)
C11 C10 H10 119.6
C9 C10 H10 119.6
C10 C11 C12 120.9(6)
C10 C11 H11 119.6
C12 C11 H11 119.6
C7 C12 C11 119.2(5)
C7 C12 H12 120.4
C11 C12 H12 120.4
C21 C16 C17 117.2(4)
C21 C16 Sn1 118.8(3)
C17 C16 Sn1 124.0(3)
C16 C17 C18 120.0(5)
C16 C17 H17 120.0
C18 C17 H17 120.0
C19 C18 C17 120.5(5)
C19 C18 H18 119.7
C17 C18 H18 119.7
C18 C19 C20 120.4(5)
C18 C19 H19 119.8
C20 C19 H19 119.8
C19 C20 C21 119.8(6)
C19 C20 H20 120.1
C21 C20 H20 120.1
C16 C21 C20 122.1(5)
C16 C21 H21 118.9
C20 C21 H21 118.9
C23 C22 C27 117.9(3)
C23 C22 Sn1 123.4(3)
C27 C22 Sn1 118.6(3)
C22 C23 C24 121.0(4)
C22 C23 H23 119.5
C24 C23 H23 119.5
C25 C24 C23 120.4(4)
C25 C24 H24 119.8
C23 C24 H24 119.8
C24 C25 C26 119.5(4)
C24 C25 H25 120.3
C26 C25 H25 120.3
C25 C26 C27 120.0(4)
C25 C26 H26 120.0
C27 C26 H26 120.0
C26 C27 C22 121.2(4)
C26 C27 H27 119.4
C22 C27 H27 119.4
C33 C28 C29 118.7(4)
C33 C28 Sn1 118.5(3)
C29 C28 Sn1 122.8(3)
C28 C29 C30 119.0(6)
C28 C29 H29 120.5
C30 C29 H29 120.5
C31 C30 C29 120.6(6)
C31 C30 H30 119.7
C29 C30 H30 119.7
C32 C31 C30 120.2(5)
C32 C31 H31 119.9
C30 C31 H31 119.9
C31 C32 C33 120.6(6)
C31 C32 H32 119.7
C33 C32 H32 119.7
C28 C33 C32 120.9(5)
C28 C33 H33 119.5
C32 C33 H33 119.5
N1 C45 C46 124.2(3)
N1 C45 H45 117.9
C46 C45 H45 117.9
C47 C46 C45 119.7(3)
C47 C46 H46 120.1
C45 C46 H46 120.1
C46 C47 C48 116.7(3)
C46 C47 N2 120.7(3)
C48 C47 N2 122.6(3)
C49 C48 C47 119.5(3)
C49 C48 H48 120.2
C47 C48 H48 120.2
N1 C49 C48 124.1(3)
N1 C49 H49 118.0
C48 C49 H49 118.0
C56 C51 C52 119.7(4)
C56 C51 P2 121.7(3)
C52 C51 P2 118.6(3)
C53 C52 C51 119.9(5)
C53 C52 H52 120.0
C51 C52 H52 120.0
C54 C53 C52 120.1(5)
C54 C53 H53 120.0
C52 C53 H53 120.0
C53 C54 C55 120.8(5)
C53 C54 H54 119.6
C55 C54 H54 119.6
C54 C55 C56 119.9(6)
C54 C55 H55 120.0
C56 C55 H55 120.0
C51 C56 C55 119.5(5)
C51 C56 H56 120.3
C55 C56 H56 120.3
N3 C61 C62 124.8(5)
N3 C61 H61 117.6
C62 C61 H61 117.6
C61 C62 C63 118.7(4)
C61 C62 H62 120.7
C63 C62 H62 120.7
C62 C63 C64 117.7(3)
C62 C63 N4 119.4(3)
C64 C63 N4 122.9(4)
C65 C64 C63 118.1(4)
C65 C64 H64 120.9
C63 C64 H64 120.9
N3 C65 C64 125.2(5)
N3 C65 H65 117.4
C64 C65 H65 117.4
C76 C71 C72 119.7(4)
C76 C71 P2 120.1(3)
C72 C71 P2 120.2(3)
C73 C72 C71 119.5(4)
C73 C72 H72 120.3
C71 C72 H72 120.3
C74 C73 C72 120.7(5)
C74 C73 H73 119.6
C72 C73 H73 119.6
C73 C74 C75 120.8(4)
C73 C74 H74 119.6
C75 C74 H74 119.6
C74 C75 C76 120.3(5)
C74 C75 H75 119.8
C76 C75 H75 119.8
C71 C76 C75 119.1(5)
C71 C76 H76 120.5
C75 C76 H76 120.5

loop_
_geom_bond_atom_site_label_1
_geom_bond_atom_site_label_2
_geom_bond_distance
Sn1 C28 2.125(3)
Sn1 C16 2.125(3)
Sn1 C22 2.135(3)
Sn1 Cl1 2.5029(9)
Sn1 N1 2.553(3)
P1 O1 1.480(2)
P1 N2 1.668(3)
P1 C7 1.792(3)
P1 C1 1.798(4)
P2 O2 1.484(2)
P2 N4 1.658(3)
P2 C71 1.799(3)
P2 C51 1.799(3)
N1 C49 1.329(5)
N1 C45 1.332(4)
N2 C47 1.393(4)
N2 H22 0.85(4)
N3 C65 1.322(7)
N3 C61 1.327(7)
N4 C63 1.391(4)
N4 H44 0.83(4)
C1 C2 1.381(5)
C1 C6 1.382(5)
C2 C3 1.385(7)
C2 H2 0.9300
C3 C4 1.358(8)
C3 H3 0.9300
C4 C5 1.357(8)
C4 H4 0.9300
C5 C6 1.370(7)
C5 H5 0.9300
C6 H6 0.9300
C7 C12 1.374(6)
C7 C8 1.382(5)
C8 C9 1.377(6)
C8 H8 0.9300
C9 C10 1.384(9)
C9 H9 0.9300
C10 C11 1.318(9)
C10 H10 0.9300
C11 C12 1.412(7)
C11 H11 0.9300
C12 H12 0.9300
C16 C21 1.371(6)
C16 C17 1.371(6)
C17 C18 1.417(8)
C17 H17 0.9300
C18 C19 1.325(9)
C18 H18 0.9300
C19 C20 1.352(9)
C19 H19 0.9300
C20 C21 1.375(7)
C20 H20 0.9300
C21 H21 0.9300
C22 C23 1.365(5)
C22 C27 1.393(5)
C23 C24 1.398(6)
C23 H23 0.9300
C24 C25 1.363(7)
C24 H24 0.9300
C25 C26 1.376(7)
C25 H25 0.9300
C26 C27 1.382(6)
C26 H26 0.9300
C27 H27 0.9300
C28 C33 1.369(6)
C28 C29 1.379(6)
C29 C30 1.402(7)
C29 H29 0.9300
C30 C31 1.368(10)
C30 H30 0.9300
C31 C32 1.322(10)
C31 H31 0.9300
C32 C33 1.391(6)
C32 H32 0.9300
C33 H33 0.9300
C45 C46 1.373(5)
C45 H45 0.9300
C46 C47 1.373(5)
C46 H46 0.9300
C47 C48 1.384(5)
C48 C49 1.375(5)
C48 H48 0.9300
C49 H49 0.9300
C51 C56 1.374(6)
C51 C52 1.379(5)
C52 C53 1.378(7)
C52 H52 0.9300
C53 C54 1.347(9)
C53 H53 0.9300
C54 C55 1.367(10)
C54 H54 0.9300
C55 C56 1.385(7)
C55 H55 0.9300
C56 H56 0.9300
C61 C62 1.380(6)
C61 H61 0.9300
C62 C63 1.385(6)
C62 H62 0.9300
C63 C64 1.389(5)
C64 C65 1.383(6)
C64 H64 0.9300
C65 H65 0.9300
C71 C76 1.385(5)
C71 C72 1.400(5)
C72 C73 1.381(6)
C72 H72 0.9300
C73 C74 1.357(8)
C73 H73 0.9300
C74 C75 1.362(8)
C74 H74 0.9300
C75 C76 1.403(7)
C75 H75 0.9300
C76 H76 0.9300

loop_
_geom_hbond_atom_site_label_D
_geom_hbond_atom_site_label_H
_geom_hbond_atom_site_label_A
_geom_hbond_distance_DH
_geom_hbond_distance_HA
_geom_hbond_distance_DA
_geom_hbond_angle_DHA
_geom_hbond_site_symmetry_A
N2 H22 O2 0.85(4) 2.00(4) 2.837(4) 169(4) 1_454
N4 H44 O1 0.83(4) 2.03(4) 2.805(4) 156(3) 1_556
C3 H3 Cl1 0.93 2.83 3.664(5) 149.5 2_565
C9 H9 Cl1 0.93 2.93 3.717(4) 143.7 1_554

loop_
_geom_torsion_atom_site_label_1
_geom_torsion_atom_site_label_2
_geom_torsion_atom_site_label_3
_geom_torsion_atom_site_label_4
_geom_torsion
C28 Sn1 N1 C49 143.2(3)
C16 Sn1 N1 C49 19.9(3)
C22 Sn1 N1 C49 -97.9(3)
C28 Sn1 N1 C45 -31.5(3)
C16 Sn1 N1 C45 -154.8(3)
C22 Sn1 N1 C45 87.5(3)
O1 P1 N2 C47 45.7(4)
C7 P1 N2 C47 167.6(3)
C1 P1 N2 C47 -78.0(3)
O2 P2 N4 C63 -60.7(3)
C71 P2 N4 C63 62.8(3)
C51 P2 N4 C63 176.9(3)
O1 P1 C1 C2 -149.5(3)
N2 P1 C1 C2 -23.8(4)
C7 P1 C1 C2 85.4(3)
O1 P1 C1 C6 28.8(4)
N2 P1 C1 C6 154.6(3)
C7 P1 C1 C6 -96.3(4)
C6 C1 C2 C3 1.9(6)
P1 C1 C2 C3 -179.8(3)
C1 C2 C3 C4 -1.0(7)
C2 C3 C4 C5 -0.4(9)
C3 C4 C5 C6 0.8(11)
C4 C5 C6 C1 0.2(10)
C2 C1 C6 C5 -1.6(8)
P1 C1 C6 C5 180.0(5)
O1 P1 C7 C12 18.6(4)
N2 P1 C7 C12 -104.2(4)
C1 P1 C7 C12 142.5(4)
O1 P1 C7 C8 -164.0(3)
N2 P1 C7 C8 73.3(4)
C1 P1 C7 C8 -40.1(4)
C12 C7 C8 C9 -0.5(7)
P1 C7 C8 C9 -177.9(4)
C7 C8 C9 C10 0.5(8)
C8 C9 C10 C11 -0.6(10)
C9 C10 C11 C12 0.6(11)
C8 C7 C12 C11 0.5(8)
P1 C7 C12 C11 178.1(5)
C10 C11 C12 C7 -0.6(10)
C28 Sn1 C16 C21 -167.5(3)
C22 Sn1 C16 C21 0.2(4)
Cl1 Sn1 C16 C21 95.3(4)
N1 Sn1 C16 C21 -88.1(4)
C28 Sn1 C16 C17 12.8(4)
C22 Sn1 C16 C17 -179.5(4)
Cl1 Sn1 C16 C17 -84.4(4)
N1 Sn1 C16 C17 92.2(4)
C21 C16 C17 C18 -0.2(7)
Sn1 C16 C17 C18 179.5(4)
C16 C17 C18 C19 0.6(10)
C17 C18 C19 C20 0.2(11)
C18 C19 C20 C21 -1.3(11)
C17 C16 C21 C20 -1.0(8)
Sn1 C16 C21 C20 179.3(5)
C19 C20 C21 C16 1.7(11)
C28 Sn1 C22 C23 45.3(4)
C16 Sn1 C22 C23 -122.8(3)
Cl1 Sn1 C22 C23 142.6(3)
N1 Sn1 C22 C23 -38.0(3)
C28 Sn1 C22 C27 -132.4(3)
C16 Sn1 C22 C27 59.5(3)
Cl1 Sn1 C22 C27 -35.1(3)
N1 Sn1 C22 C27 144.3(3)
C27 C22 C23 C24 -0.3(6)
Sn1 C22 C23 C24 -177.9(4)
C22 C23 C24 C25 0.9(8)
C23 C24 C25 C26 -0.5(8)
C24 C25 C26 C27 -0.6(7)
C25 C26 C27 C22 1.2(7)
C23 C22 C27 C26 -0.8(6)
Sn1 C22 C27 C26 177.0(3)
C16 Sn1 C28 C33 -162.1(3)
C22 Sn1 C28 C33 30.3(4)
Cl1 Sn1 C28 C33 -66.1(3)
N1 Sn1 C28 C33 117.8(3)
C16 Sn1 C28 C29 20.2(4)
C22 Sn1 C28 C29 -147.4(4)
Cl1 Sn1 C28 C29 116.2(4)
N1 Sn1 C28 C29 -59.9(4)
C33 C28 C29 C30 0.6(8)
Sn1 C28 C29 C30 178.3(4)
C28 C29 C30 C31 -1.8(10)
C29 C30 C31 C32 1.8(11)
C30 C31 C32 C33 -0.6(11)
C29 C28 C33 C32 0.6(7)
Sn1 C28 C33 C32 -177.2(4)
C31 C32 C33 C28 -0.7(9)
C49 N1 C45 C46 -0.5(6)
Sn1 N1 C45 C46 174.6(3)
N1 C45 C46 C47 -0.4(6)
C45 C46 C47 C48 1.6(6)
C45 C46 C47 N2 -178.9(4)
P1 N2 C47 C46 -153.2(3)
P1 N2 C47 C48 26.3(5)
C46 C47 C48 C49 -1.9(6)
N2 C47 C48 C49 178.6(4)
C45 N1 C49 C48 0.2(6)
Sn1 N1 C49 C48 -174.7(4)
C47 C48 C49 N1 1.1(7)
O2 P2 C51 C56 133.0(4)
N4 P2 C51 C56 -103.7(4)
C71 P2 C51 C56 9.1(4)
O2 P2 C51 C52 -45.9(4)
N4 P2 C51 C52 77.4(3)
C71 P2 C51 C52 -169.8(3)
C56 C51 C52 C53 -2.0(7)
P2 C51 C52 C53 176.9(4)
C51 C52 C53 C54 0.6(8)
C52 C53 C54 C55 1.3(10)
C53 C54 C55 C56 -1.7(11)
C52 C51 C56 C55 1.5(8)
P2 C51 C56 C55 -177.4(5)
C54 C55 C56 C51 0.3(10)
C65 N3 C61 C62 0.2(7)
N3 C61 C62 C63 -1.3(7)
C61 C62 C63 C64 0.3(6)
C61 C62 C63 N4 179.3(4)
P2 N4 C63 C62 -169.6(3)
P2 N4 C63 C64 9.3(5)
C62 C63 C64 C65 1.6(5)
N4 C63 C64 C65 -177.4(4)
C61 N3 C65 C64 1.9(7)
C63 C64 C65 N3 -2.9(7)
O2 P2 C71 C76 -32.1(4)
N4 P2 C71 C76 -157.6(3)
C51 P2 C71 C76 93.0(3)
O2 P2 C71 C72 147.8(3)
N4 P2 C71 C72 22.3(3)
C51 P2 C71 C72 -87.2(3)
C76 C71 C72 C73 0.7(6)
P2 C71 C72 C73 -179.2(3)
C71 C72 C73 C74 -0.9(7)
C72 C73 C74 C75 0.5(9)
C73 C74 C75 C76 0.1(9)
C72 C71 C76 C75 -0.1(6)
P2 C71 C76 C75 179.7(4)
C74 C75 C76 C71 -0.3(8)
